data_7124031
loop_
_publ_author_name
'Peng, Guang'
'Lin, Chensheng'
'Zhao, Dan'
'Cao, Liling'
'Fan, Huixin'
'Chen, Kaichuang'
'Ye, Ning'

_publ_section_title
;
 Sr[B(OH)4](IO3) and Li4Sr5[B12O22(OH)4](IO3)2: Two Unprecedented Metal
 Borate-Iodates Showing Subtle Balance of Enlarged Band Gap and
 Birefringence
;
_journal_name_full 'Chemical Communications'
_journal_paper_doi 10.1039/C9CC05021C
_journal_year 2019
_chemical_formula_moiety 'B1/2 H2 I1/2 O7/2 Sr1/2'
_chemical_formula_sum 'B H4 I O7 Sr'
_chemical_formula_weight 341.36
_chemical_name_systematic 'Strontium borate iodide'
_space_group_crystal_system triclinic
_space_group_IT_number 2
_space_group_name_Hall '-P 1'
_space_group_name_H-M_alt 'P -1'
_symmetry_space_group_name_Hall '-P 1'
_symmetry_space_group_name_H-M 'P -1'
_atom_sites_solution_hydrogens difmap
_audit_creation_method SHELXL-2016/6
_audit_update_record
;
2017-11-30 deposited with the CCDC.    2019-08-18 downloaded from the CCDC.
;
_cell_angle_alpha 96.73(3)
_cell_angle_beta 108.18(2)
_cell_angle_gamma 92.37(4)
_cell_formula_units_Z 2
_cell_length_a 6.595(17)
_cell_length_b 6.868(16)
_cell_length_c 7.120(19)
_cell_measurement_reflns_used 1058
_cell_measurement_temperature 293(2)
_cell_measurement_theta_max 27.5165
_cell_measurement_theta_min 3.0399
_cell_volume 303.2(13)
_computing_cell_refinement 'CrystalClear (Rigaku Inc., 2008)'
_computing_data_collection 'CrystalClear (Rigaku Inc., 2008)'
_computing_data_reduction 'CrystalClear (Rigaku Inc., 2008)'
_computing_structure_refinement 'SHELXL-2016/6 (Sheldrick, 2016)'
_computing_structure_solution 'SHELXL-2016/6 (Sheldrick, 2016)'
_diffrn_ambient_temperature 293(2)
_diffrn_detector_area_resol_mean 28.5714
_diffrn_measured_fraction_theta_full 0.996
_diffrn_measured_fraction_theta_max 0.990
_diffrn_measurement_device_type
;
Saturn724+ (2x2 bin mode)
;
_diffrn_measurement_method CCD_Profile_fitting
_diffrn_radiation_type MoK\a
_diffrn_radiation_wavelength 0.71073
_diffrn_reflns_av_R_equivalents 0.0594
_diffrn_reflns_av_unetI/netI 0.0865
_diffrn_reflns_Laue_measured_fraction_full 0.996
_diffrn_reflns_Laue_measured_fraction_max 0.990
_diffrn_reflns_limit_h_max 7
_diffrn_reflns_limit_h_min -8
_diffrn_reflns_limit_k_max 8
_diffrn_reflns_limit_k_min -8
_diffrn_reflns_limit_l_max 9
_diffrn_reflns_limit_l_min -9
_diffrn_reflns_number 3550
_diffrn_reflns_point_group_measured_fraction_full 0.996
_diffrn_reflns_point_group_measured_fraction_max 0.990
_diffrn_reflns_theta_full 25.242
_diffrn_reflns_theta_max 27.514
_diffrn_reflns_theta_min 2.997
_exptl_absorpt_coefficient_mu 13.959
_exptl_absorpt_correction_T_max 1.0000
_exptl_absorpt_correction_T_min 0.6335
_exptl_absorpt_correction_type multi-scan
_exptl_crystal_colour White
_exptl_crystal_density_diffrn 3.738
_exptl_crystal_description Prism
_exptl_crystal_F_000 312
_exptl_crystal_recrystallization_method hydrothermal
_exptl_crystal_size_max 0.1000
_exptl_crystal_size_mid 0.1000
_exptl_crystal_size_min 0.0500
_refine_diff_density_max 1.201
_refine_diff_density_min -1.577
_refine_diff_density_rms 0.303
_refine_ls_extinction_coef 0.0052(10)
_refine_ls_extinction_expression Fc^*^=kFc[1+0.001xFc^2^\l^3^/sin(2\q)]^-1/4^
_refine_ls_extinction_method 'SHELXL-2016/6 (Sheldrick 2016)'
_refine_ls_goodness_of_fit_ref 1.101
_refine_ls_hydrogen_treatment refxyz
_refine_ls_matrix_type full
_refine_ls_number_parameters 104
_refine_ls_number_reflns 1384
_refine_ls_number_restraints 16
_refine_ls_restrained_S_all 1.244
_refine_ls_R_factor_all 0.0462
_refine_ls_R_factor_gt 0.0395
_refine_ls_shift/su_max 0.002
_refine_ls_shift/su_mean 0.000
_refine_ls_structure_factor_coef Fsqd
_refine_ls_weighting_details 'w=1/[\s^2^(Fo^2^)+(0.0148P)^2^] where P=(Fo^2^+2Fc^2^)/3'
_refine_ls_weighting_scheme calc
_refine_ls_wR_factor_gt 0.0715
_refine_ls_wR_factor_ref 0.0757
_reflns_Friedel_coverage 0.000
_reflns_number_gt 1226
_reflns_number_total 1384
_reflns_threshold_expression 'I > 2\s(I)'
_cod_data_source_file c9cc05021c2.cif
_cod_data_source_block 1_CCDC1
_cod_depositor_comments
;
The following automatic conversions were performed:

'_exptl_absorpt_correction_type' value 'Multi-scan' changed to
'multi-scan' according to
/home/data/users/saulius/crontab/automatic-downloads/rss-feeds/RSC/lib/dictionaries/cif_core.dic
dictionary named 'cif_core.dic' version 2.4.2 from 2011-04-26.

Automatic conversion script
Id: cif_fix_values 4973 2017-02-22 13:04:09Z antanas 
;
_cod_original_cell_volume 303.3(13)
_cod_database_code 7124031
_shelx_shelxl_version_number 2016/6
_shelx_space_group_comment
;
The symmetry employed for this shelxl refinement is uniquely defined
by the following loop, which should always be used as a source of
symmetry information in preference to the above space-group names.
They are only intended as comments.
;

loop_
_space_group_symop_operation_xyz
'x, y, z'
'-x, -y, -z'

loop_
_atom_site_label
_atom_site_type_symbol
_atom_site_fract_x
_atom_site_fract_y
_atom_site_fract_z
_atom_site_U_iso_or_equiv
_atom_site_adp_type
_atom_site_occupancy
_atom_site_site_symmetry_order
_atom_site_calc_flag
_atom_site_refinement_flags_posn
_atom_site_refinement_flags_adp
I1 I 1.19634(6) 0.89983(6) 0.89536(6) 0.01023(19) Uani 1 1 d . .
Sr1 Sr 0.88827(10) 0.35382(10) 0.69321(10) 0.0110(2) Uani 1 1 d D .
O1 O 0.3099(7) 0.2824(7) 0.8634(7) 0.0163(11) Uani 1 1 d D .
H1 H 0.451(2) 0.277(11) 0.930(4) 0.024 Uiso 1 1 d D U
O2 O 0.5413(7) 0.5103(7) 0.7626(7) 0.0126(11) Uani 1 1 d D .
H2 H 0.465(4) 0.609(3) 0.755(8) 0.019 Uiso 1 1 d D U
O3 O 0.2036(7) 0.3563(7) 0.5283(7) 0.0144(11) Uani 1 1 d D .
H3 H 0.189(11) 0.246(6) 0.456(10) 0.022 Uiso 1 1 d D U
O4 O 1.2783(7) 0.8289(7) 0.6785(7) 0.0146(11) Uani 1 1 d . U
O5 O 0.9383(7) 0.9898(7) 0.7776(7) 0.0150(11) Uani 1 1 d . .
O6 O 1.0979(7) 0.6646(7) 0.9320(7) 0.0139(11) Uani 1 1 d . .
O7 O 0.5258(7) 0.1774(7) 0.6527(8) 0.0158(11) Uani 1 1 d D .
H7 H 0.455(5) 0.066(2) 0.635(11) 0.024 Uiso 1 1 d D U
B1 B 0.3930(13) 0.3320(12) 0.6948(12) 0.0152(19) Uani 1 1 d D .

loop_
_atom_site_aniso_label
_atom_site_aniso_U_11
_atom_site_aniso_U_22
_atom_site_aniso_U_33
_atom_site_aniso_U_23
_atom_site_aniso_U_13
_atom_site_aniso_U_12
I1 0.0110(3) 0.0113(3) 0.0086(3) 0.0040(2) 0.0025(2) 0.00193(19)
Sr1 0.0117(4) 0.0134(4) 0.0085(4) 0.0048(3) 0.0028(3) 0.0017(3)
O1 0.013(3) 0.021(3) 0.014(3) 0.004(2) 0.004(2) -0.005(2)
O2 0.013(3) 0.011(3) 0.014(3) 0.008(2) 0.002(2) 0.003(2)
O3 0.014(3) 0.007(3) 0.017(3) 0.000(2) -0.002(2) 0.003(2)
O4 0.0155(14) 0.0151(14) 0.0140(14) 0.0013(9) 0.0062(9) 0.0013(9)
O5 0.012(3) 0.019(3) 0.013(3) 0.009(2) -0.001(2) 0.007(2)
O6 0.020(3) 0.010(3) 0.011(3) 0.004(2) 0.003(2) 0.000(2)
O7 0.015(3) 0.014(3) 0.022(3) 0.007(2) 0.009(2) 0.004(2)
B1 0.014(4) 0.016(5) 0.015(5) 0.004(4) 0.003(4) 0.003(4)

loop_
_atom_type_symbol
_atom_type_description
_atom_type_scat_dispersion_real
_atom_type_scat_dispersion_imag
_atom_type_scat_source
B B 0.0013 0.0007 'International Tables Vol C Tables 4.2.6.8 and 6.1.1.4'
H H 0.0000 0.0000 'International Tables Vol C Tables 4.2.6.8 and 6.1.1.4'
O O 0.0106 0.0060 'International Tables Vol C Tables 4.2.6.8 and 6.1.1.4'
Sr Sr -1.5307 3.2498 'International Tables Vol C Tables 4.2.6.8 and 6.1.1.4'
I I -0.4742 1.8119 'International Tables Vol C Tables 4.2.6.8 and 6.1.1.4'

loop_
_geom_angle_atom_site_label_1
_geom_angle_atom_site_label_2
_geom_angle_atom_site_label_3
_geom_angle
_geom_angle_site_symmetry_1
_geom_angle_site_symmetry_3
O6 I1 O4 100.2(2) . .
O6 I1 O5 97.4(2) . .
O4 I1 O5 100.3(3) . .
O6 I1 Sr1 40.66(16) . 2_767
O4 I1 Sr1 135.67(19) . 2_767
O5 I1 Sr1 104.1(2) . 2_767
O6 I1 Sr1 130.8(2) . 1_565
O4 I1 Sr1 96.09(19) . 1_565
O5 I1 Sr1 33.77(16) . 1_565
Sr1 I1 Sr1 124.21(9) 2_767 1_565
O7 Sr1 O6 131.34(16) . .
O7 Sr1 O5 69.97(18) . 1_545
O6 Sr1 O5 123.7(2) . 1_545
O7 Sr1 O3 104.78(18) . 2_666
O6 Sr1 O3 76.1(2) . 2_666
O5 Sr1 O3 158.35(15) 1_545 2_666
O7 Sr1 O6 76.97(16) . 2_767
O6 Sr1 O6 68.4(2) . 2_767
O5 Sr1 O6 69.57(15) 1_545 2_767
O3 Sr1 O6 130.87(16) 2_666 2_767
O7 Sr1 O4 70.73(18) . 2_766
O6 Sr1 O4 148.15(15) . 2_766
O5 Sr1 O4 82.84(19) 1_545 2_766
O3 Sr1 O4 75.7(2) 2_666 2_766
O6 Sr1 O4 143.14(19) 2_767 2_766
O7 Sr1 O3 141.93(19) . 1_655
O6 Sr1 O3 86.5(2) . 1_655
O5 Sr1 O3 93.72(15) 1_545 1_655
O3 Sr1 O3 77.61(18) 2_666 1_655
O6 Sr1 O3 130.61(16) 2_767 1_655
O4 Sr1 O3 73.3(2) 2_766 1_655
O7 Sr1 O2 51.9(2) . .
O6 Sr1 O2 83.7(2) . .
O5 Sr1 O2 114.12(15) 1_545 .
O3 Sr1 O2 73.84(17) 2_666 .
O6 Sr1 O2 69.65(14) 2_767 .
O4 Sr1 O2 102.14(18) 2_766 .
O3 Sr1 O2 151.29(16) 1_655 .
O7 Sr1 O1 135.3(2) . 1_655
O6 Sr1 O1 70.16(18) . 1_655
O5 Sr1 O1 66.51(15) 1_545 1_655
O3 Sr1 O1 119.37(16) 2_666 1_655
O6 Sr1 O1 79.08(16) 2_767 1_655
O4 Sr1 O1 112.35(14) 2_766 1_655
O3 Sr1 O1 52.1(2) 1_655 1_655
O2 Sr1 O1 145.03(19) . 1_655
O7 Sr1 B1 25.6(2) . .
O6 Sr1 B1 108.9(2) . .
O5 Sr1 B1 92.69(18) 1_545 .
O3 Sr1 B1 88.06(18) 2_666 .
O6 Sr1 B1 73.28(17) 2_767 .
O4 Sr1 B1 84.5(2) 2_766 .
O3 Sr1 B1 155.89(19) 1_655 .
O2 Sr1 B1 26.44(18) . .
O1 Sr1 B1 150.0(2) 1_655 .
O7 Sr1 B1 149.3(2) . 1_655
O6 Sr1 B1 74.9(2) . 1_655
O5 Sr1 B1 82.09(18) 1_545 1_655
O3 Sr1 B1 96.50(19) 2_666 1_655
O6 Sr1 B1 105.39(17) 2_767 1_655
O4 Sr1 B1 94.05(19) 2_766 1_655
O3 Sr1 B1 25.26(19) 1_655 1_655
O2 Sr1 B1 158.2(2) . 1_655
O1 Sr1 B1 27.06(19) 1_655 1_655
B1 Sr1 B1 174.7(3) . 1_655
O7 Sr1 I1 59.27(13) . 2_767
O6 Sr1 I1 94.2(2) . 2_767
O5 Sr1 I1 47.73(11) 1_545 2_767
O3 Sr1 I1 148.28(12) 2_666 2_767
O6 Sr1 I1 26.07(12) 2_767 2_767
O4 Sr1 I1 117.6(2) 2_766 2_767
O3 Sr1 I1 132.64(12) 1_655 2_767
O2 Sr1 I1 75.13(14) . 2_767
O1 Sr1 I1 83.74(16) 1_655 2_767
B1 Sr1 I1 66.33(15) . 2_767
B1 Sr1 I1 110.18(15) 1_655 2_767
B1 O1 Sr1 98.1(4) . 1_455
B1 O2 Sr1 97.9(4) . .
B1 O3 Sr1 130.8(5) . 2_666
B1 O3 Sr1 103.0(5) . 1_455
Sr1 O3 Sr1 102.39(18) 2_666 1_455
I1 O4 Sr1 139.2(3) . 2_766
I1 O5 Sr1 123.8(2) . 1_565
I1 O6 Sr1 134.3(3) . .
I1 O6 Sr1 113.3(2) . 2_767
Sr1 O6 Sr1 111.6(2) . 2_767
B1 O7 Sr1 105.6(5) . .
O3 B1 O7 115.2(7) . .
O3 B1 O2 112.5(6) . .
O7 B1 O2 104.2(6) . .
O3 B1 O1 105.9(6) . .
O7 B1 O1 109.0(6) . .
O2 B1 O1 110.0(6) . .
O3 B1 Sr1 126.4(5) . .
O7 B1 Sr1 48.8(3) . .
O2 B1 Sr1 55.7(3) . .
O1 B1 Sr1 127.6(4) . .
O3 B1 Sr1 51.8(3) . 1_455
O7 B1 Sr1 136.2(5) . 1_455
O2 B1 Sr1 119.6(4) . 1_455
O1 B1 Sr1 54.9(3) . 1_455
Sr1 B1 Sr1 174.7(3) . 1_455

loop_
_geom_bond_atom_site_label_1
_geom_bond_atom_site_label_2
_geom_bond_distance
_geom_bond_site_symmetry_2
I1 O6 1.794(6) .
I1 O4 1.811(6) .
I1 O5 1.816(5) .
I1 Sr1 3.750(7) 2_767
I1 Sr1 3.959(7) 1_565
Sr1 O7 2.552(7) .
Sr1 O6 2.607(6) .
Sr1 O5 2.649(7) 1_545
Sr1 O3 2.657(7) 2_666
Sr1 O6 2.660(9) 2_767
Sr1 O4 2.661(8) 2_766
Sr1 O3 2.689(7) 1_655
Sr1 O2 2.724(7) .
Sr1 O1 2.755(8) 1_655
Sr1 B1 3.267(12) .
Sr1 B1 3.335(12) 1_655
O1 B1 1.532(10) .
O2 B1 1.469(10) .
O3 B1 1.460(9) .
O7 B1 1.466(9) .
